data_7103318
loop_
_publ_author_name
'Fyvie, W Sean'
'Peczuh, Mark W'

_publ_section_title
;
 Remote induction of asymmetry in [13]-macro-dilactone topology by a
 single stereogenic center.
;
_journal_issue 34
_journal_name_full 'Chemical communications (Cambridge, England)'
_journal_page_first 4028
_journal_page_last 4030
_journal_paper_doi 10.1039/b807562j
_journal_year 2008
_chemical_absolute_configuration syn
_chemical_formula_sum 'C15 H22 O5'
_chemical_formula_weight 282.33
_chemical_name_systematic
;
?
;
_space_group_IT_number 4
_symmetry_cell_setting monoclinic
_symmetry_space_group_name_Hall 'P 2yb'
_symmetry_space_group_name_H-M 'P 1 21 1'
_atom_sites_solution_hydrogens geom
_atom_sites_solution_primary direct
_atom_sites_solution_secondary difmap
_audit_creation_method SHELXL-97
_cell_angle_alpha 90.00
_cell_angle_beta 102.95(3)
_cell_angle_gamma 90.00
_cell_formula_units_Z 2
_cell_length_a 7.0375(14)
_cell_length_b 11.004(2)
_cell_length_c 9.6494(19)
_cell_measurement_temperature 173(2)
_cell_volume 728.3(3)
_computing_cell_refinement Denzo
_computing_data_collection 'Nonius Collect'
_computing_data_reduction Denzo
_computing_molecular_graphics 'Bruker SHELXTL'
_computing_publication_material 'Bruker SHELXTL'
_computing_structure_refinement 'SHELXL-97 (Sheldrick, 1997)'
_computing_structure_solution 'SHELXS-97 (Sheldrick, 1990)'
_diffrn_ambient_temperature 173(2)
_diffrn_measured_fraction_theta_full 0.985
_diffrn_measured_fraction_theta_max 0.985
_diffrn_measurement_device_type 'Nonius KappaCCD'
_diffrn_measurement_method '\w scans'
_diffrn_radiation_monochromator graphite
_diffrn_radiation_source 'fine-focus sealed tube'
_diffrn_radiation_type MoK\a
_diffrn_radiation_wavelength 0.71073
_diffrn_reflns_av_R_equivalents 0.0000
_diffrn_reflns_av_sigmaI/netI 0.0995
_diffrn_reflns_limit_h_max 9
_diffrn_reflns_limit_h_min -9
_diffrn_reflns_limit_k_max 14
_diffrn_reflns_limit_k_min -15
_diffrn_reflns_limit_l_max 13
_diffrn_reflns_limit_l_min -13
_diffrn_reflns_number 3617
_diffrn_reflns_theta_full 28.98
_diffrn_reflns_theta_max 28.98
_diffrn_reflns_theta_min 2.97
_exptl_absorpt_coefficient_mu 0.096
_exptl_absorpt_correction_T_max 0.9905
_exptl_absorpt_correction_T_min 0.9718
_exptl_absorpt_correction_type none
_exptl_crystal_colour colorless
_exptl_crystal_density_diffrn 1.287
_exptl_crystal_density_method 'not measured'
_exptl_crystal_description plate
_exptl_crystal_F_000 304
_exptl_crystal_size_max 0.30
_exptl_crystal_size_mid 0.20
_exptl_crystal_size_min 0.10
_refine_diff_density_max 0.177
_refine_diff_density_min -0.206
_refine_diff_density_rms 0.046
_refine_ls_abs_structure_details 'Flack H D (1983), Acta Cryst. A39, 876-881'
_refine_ls_abs_structure_Flack -0.3(10)
_refine_ls_extinction_method none
_refine_ls_goodness_of_fit_ref 1.009
_refine_ls_hydrogen_treatment constr
_refine_ls_matrix_type full
_refine_ls_number_parameters 181
_refine_ls_number_reflns 3617
_refine_ls_number_restraints 1
_refine_ls_restrained_S_all 1.009
_refine_ls_R_factor_all 0.1130
_refine_ls_R_factor_gt 0.0507
_refine_ls_shift/su_max 0.001
_refine_ls_shift/su_mean 0.000
_refine_ls_structure_factor_coef Fsqd
_refine_ls_weighting_details 'calc w=1/[\s^2^(Fo^2^)+(0.0350P)^2^+0.0000P] where P=(Fo^2^+2Fc^2^)/3'
_refine_ls_weighting_scheme calc
_refine_ls_wR_factor_gt 0.0811
_refine_ls_wR_factor_ref 0.0956
_reflns_number_gt 2167
_reflns_number_total 3617
_reflns_threshold_expression >2sigma(I)
_cod_data_source_file b807562j.txt
_cod_data_source_block mp07
_cod_depositor_comments
;
The following automatic conversions were performed:
'_symmetry_cell_setting' value 'Monoclinic' changed to 'monoclinic'
according to '/home/saulius/struct/CIF-dictionaries/cif_core.dic'
dictionary named 'cif_core.dic' version 2.4.1 from 2010-06-29.

Automatic conversion script
Id: cif_fix_enum 1527 2010-12-29 10:47:43Z saulius 
;
_cod_original_sg_symbol_H-M P2(1)
_cod_database_code 7103318

loop_
_symmetry_equiv_pos_as_xyz
'x, y, z'
'-x, y+1/2, -z'

loop_
_atom_site_label
_atom_site_type_symbol
_atom_site_fract_x
_atom_site_fract_y
_atom_site_fract_z
_atom_site_U_iso_or_equiv
_atom_site_adp_type
_atom_site_occupancy
_atom_site_symmetry_multiplicity
_atom_site_calc_flag
_atom_site_refinement_flags
_atom_site_disorder_assembly
_atom_site_disorder_group
O1 O 0.0967(2) 0.84706(13) 0.25644(13) 0.0302(4) Uani 1 1 d . . .
O2 O 0.0525(2) 0.95614(13) 0.44346(14) 0.0386(4) Uani 1 1 d . . .
O3 O 0.3649(2) 0.79554(14) 0.82028(13) 0.0412(4) Uani 1 1 d . . .
O4 O 0.5572(2) 0.76125(14) 0.44255(14) 0.0406(4) Uani 1 1 d . . .
O5 O 0.5322(2) 0.93272(12) 0.31382(14) 0.0345(4) Uani 1 1 d . . .
C1 C 0.0634(3) 0.8597(2) 0.3877(2) 0.0276(5) Uani 1 1 d . . .
C2 C 0.0418(3) 0.7381(2) 0.4532(2) 0.0313(5) Uani 1 1 d . . .
H2A H 0.1294 0.6790 0.4218 0.038 Uiso 1 1 calc R . .
H2B H -0.0938 0.7091 0.4189 0.038 Uiso 1 1 calc R . .
C3 C 0.0894(3) 0.7426(2) 0.6156(2) 0.0338(6) Uani 1 1 d . . .
H3A H 0.0220 0.8127 0.6474 0.041 Uiso 1 1 calc R . .
H3B H 0.0411 0.6677 0.6530 0.041 Uiso 1 1 calc R . .
C4 C 0.3042(3) 0.7539(2) 0.6744(2) 0.0322(5) Uani 1 1 d . . .
H4A H 0.3867 0.6889 0.6453 0.039 Uiso 1 1 calc R . .
C5 C 0.3988(3) 0.8730(2) 0.7072(2) 0.0317(5) Uani 1 1 d . . .
H5A H 0.3108 0.9451 0.6849 0.038 Uiso 1 1 calc R . .
C6 C 0.6073(3) 0.8945(2) 0.7019(2) 0.0376(6) Uani 1 1 d . . .
H6A H 0.6781 0.8161 0.7132 0.045 Uiso 1 1 calc R . .
H6B H 0.6693 0.9479 0.7818 0.045 Uiso 1 1 calc R . .
C7 C 0.6240(3) 0.9534(2) 0.5616(2) 0.0332(5) Uani 1 1 d . . .
H7A H 0.5396 1.0263 0.5450 0.040 Uiso 1 1 calc R . .
H7B H 0.7602 0.9803 0.5694 0.040 Uiso 1 1 calc R . .
C8 C 0.5668(3) 0.8695(2) 0.4365(2) 0.0313(5) Uani 1 1 d . . .
C9 C 0.4607(3) 0.8644(2) 0.1832(2) 0.0343(6) Uani 1 1 d . . .
H9A H 0.4270 0.7806 0.2063 0.041 Uiso 1 1 calc R . .
H9B H 0.5633 0.8598 0.1280 0.041 Uiso 1 1 calc R . .
C10 C 0.2811(3) 0.92775(19) 0.0958(2) 0.0291(5) Uani 1 1 d . . .
H10A H 0.2174 0.8698 0.0197 0.035 Uiso 1 1 calc R . .
C11 C 0.1319(3) 0.95816(19) 0.1832(2) 0.0278(5) Uani 1 1 d . . .
H11A H 0.1873 1.0215 0.2553 0.033 Uiso 1 1 calc R . .
C12 C -0.0555(3) 1.0048(2) 0.0906(2) 0.0357(6) Uani 1 1 d . . .
H12A H -0.1484 1.0249 0.1505 0.043 Uiso 1 1 calc R . .
H12B H -0.1150 0.9408 0.0225 0.043 Uiso 1 1 calc R . .
C13 C -0.0173(4) 1.1176(2) 0.0092(2) 0.0397(6) Uani 1 1 d . . .
H13A H 0.0239 1.1852 0.0770 0.048 Uiso 1 1 calc R . .
H13B H -0.1395 1.1422 -0.0577 0.048 Uiso 1 1 calc R . .
C14 C 0.1402(4) 1.0947(2) -0.0737(2) 0.0418(6) Uani 1 1 d . . .
H14A H 0.1710 1.1719 -0.1166 0.050 Uiso 1 1 calc R . .
H14B H 0.0905 1.0366 -0.1517 0.050 Uiso 1 1 calc R . .
C15 C 0.3257(4) 1.0437(2) 0.0219(2) 0.0349(6) Uani 1 1 d . . .
H15A H 0.3833 1.1050 0.0942 0.042 Uiso 1 1 calc R . .
H15B H 0.4221 1.0257 -0.0360 0.042 Uiso 1 1 calc R . .

loop_
_atom_site_aniso_label
_atom_site_aniso_U_11
_atom_site_aniso_U_22
_atom_site_aniso_U_33
_atom_site_aniso_U_23
_atom_site_aniso_U_13
_atom_site_aniso_U_12
O1 0.0411(9) 0.0252(8) 0.0258(7) -0.0016(6) 0.0105(6) -0.0041(7)
O2 0.0592(12) 0.0262(9) 0.0351(8) 0.0000(8) 0.0206(8) 0.0069(8)
O3 0.0536(11) 0.0457(10) 0.0244(8) 0.0007(7) 0.0088(7) 0.0006(8)
O4 0.0532(11) 0.0297(10) 0.0400(9) 0.0045(7) 0.0125(8) 0.0037(8)
O5 0.0408(10) 0.0292(9) 0.0310(8) 0.0024(7) 0.0027(7) -0.0035(7)
C1 0.0247(12) 0.0317(13) 0.0272(11) -0.0010(11) 0.0078(9) 0.0028(11)
C2 0.0352(14) 0.0271(12) 0.0322(12) 0.0009(10) 0.0087(10) -0.0017(10)
C3 0.0436(16) 0.0267(12) 0.0334(12) 0.0038(10) 0.0135(11) -0.0017(11)
C4 0.0426(15) 0.0319(13) 0.0226(11) -0.0009(10) 0.0084(10) 0.0026(11)
C5 0.0414(15) 0.0318(13) 0.0224(11) 0.0015(10) 0.0082(10) 0.0016(11)
C6 0.0414(16) 0.0382(14) 0.0304(12) -0.0001(10) 0.0023(11) -0.0015(11)
C7 0.0298(13) 0.0303(13) 0.0379(13) 0.0010(11) 0.0037(10) -0.0019(11)
C8 0.0257(13) 0.0326(14) 0.0360(12) 0.0042(12) 0.0077(9) 0.0022(11)
C9 0.0386(14) 0.0352(14) 0.0299(11) -0.0021(11) 0.0090(10) 0.0013(12)
C10 0.0371(14) 0.0243(12) 0.0265(11) -0.0019(9) 0.0084(10) -0.0036(10)
C11 0.0352(14) 0.0233(12) 0.0253(11) 0.0021(10) 0.0073(10) -0.0025(11)
C12 0.0364(15) 0.0334(13) 0.0350(13) -0.0029(11) 0.0032(11) 0.0004(11)
C13 0.0479(15) 0.0316(14) 0.0366(12) 0.0035(10) 0.0035(11) 0.0093(12)
C14 0.0592(17) 0.0333(14) 0.0319(13) 0.0072(10) 0.0080(12) -0.0006(12)
C15 0.0460(16) 0.0315(13) 0.0278(12) 0.0015(10) 0.0094(11) -0.0058(11)

loop_
_atom_type_symbol
_atom_type_description
_atom_type_scat_dispersion_real
_atom_type_scat_dispersion_imag
_atom_type_scat_source
C C 0.0033 0.0016 'International Tables Vol C Tables 4.2.6.8 and 6.1.1.4'
H H 0.0000 0.0000 'International Tables Vol C Tables 4.2.6.8 and 6.1.1.4'
O O 0.0106 0.0060 'International Tables Vol C Tables 4.2.6.8 and 6.1.1.4'

loop_
_geom_angle_atom_site_label_1
_geom_angle_atom_site_label_2
_geom_angle_atom_site_label_3
_geom_angle
_geom_angle_site_symmetry_1
_geom_angle_site_symmetry_3
_geom_angle_publ_flag
C1 O1 C11 116.95(16) . . ?
C5 O3 C4 61.10(13) . . ?
C8 O5 C9 116.96(17) . . ?
O2 C1 O1 123.7(2) . . ?
O2 C1 C2 125.17(18) . . ?
O1 C1 C2 111.08(19) . . ?
C1 C2 C3 112.54(18) . . ?
C4 C3 C2 111.23(17) . . ?
O3 C4 C5 59.29(13) . . ?
O3 C4 C3 116.51(17) . . ?
C5 C4 C3 121.70(19) . . ?
O3 C5 C4 59.62(13) . . ?
O3 C5 C6 116.59(18) . . ?
C4 C5 C6 122.1(2) . . ?
C5 C6 C7 111.55(17) . . ?
C8 C7 C6 113.06(19) . . ?
O4 C8 O5 123.8(2) . . ?
O4 C8 C7 125.56(19) . . ?
O5 C8 C7 110.65(19) . . ?
O5 C9 C10 109.00(18) . . ?
C9 C10 C11 112.56(16) . . ?
C9 C10 C15 114.15(19) . . ?
C11 C10 C15 108.30(17) . . ?
O1 C11 C12 110.55(16) . . ?
O1 C11 C10 107.26(16) . . ?
C12 C11 C10 111.52(16) . . ?
C11 C12 C13 110.54(19) . . ?
C12 C13 C14 111.59(19) . . ?
C13 C14 C15 111.57(19) . . ?
C14 C15 C10 110.6(2) . . ?

loop_
_geom_bond_atom_site_label_1
_geom_bond_atom_site_label_2
_geom_bond_distance
_geom_bond_site_symmetry_2
_geom_bond_publ_flag
O1 C1 1.346(2) . ?
O1 C11 1.461(2) . ?
O2 C1 1.200(2) . ?
O3 C5 1.446(2) . ?
O3 C4 1.451(2) . ?
O4 C8 1.196(3) . ?
O5 C8 1.347(2) . ?
O5 C9 1.457(2) . ?
C1 C2 1.503(3) . ?
C2 C3 1.528(3) . ?
C3 C4 1.496(3) . ?
C4 C5 1.473(3) . ?
C5 C6 1.499(3) . ?
C6 C7 1.528(3) . ?
C7 C8 1.501(3) . ?
C9 C10 1.522(3) . ?
C10 C11 1.524(3) . ?
C10 C15 1.528(3) . ?
C11 C12 1.507(3) . ?
C12 C13 1.525(3) . ?
C13 C14 1.526(4) . ?
C14 C15 1.526(3) . ?

loop_
_cod_related_entry_id
_cod_related_entry_database
_cod_related_entry_code
1 ChemSpider 30653052
